data_2020956
loop_
_publ_author_name
'Sohr, Julia'
'Schmidt, Horst'
'Voigt, Wolfgang'

_publ_section_title
;
 Higher hydrates of lithium chloride, lithium bromide and lithium iodide
;
_journal_coeditor_code QF3002
_journal_issue 2
_journal_name_full 'Acta Crystallographica Section C'
_journal_page_first
;
;
_journal_paper_doi 10.1107/S2053229618001183
_journal_volume 74
_journal_year 2018
_chemical_formula_iupac 'Li Cl, 2H2 O'
_chemical_formula_moiety 'Cl, 2(H2 O), Li'
_chemical_formula_sum 'Cl H4 Li O2'
_chemical_formula_weight 78.42
_chemical_name_systematic
;
Lithium chloride dihydrate
;
_space_group_crystal_system monoclinic
_space_group_IT_number 14
_space_group_name_Hall '-P 2ybc'
_space_group_name_H-M_alt 'P 1 21/c 1'
_symmetry_space_group_name_Hall '-P 2ybc'
_symmetry_space_group_name_H-M 'P 1 21/c 1'
_atom_sites_solution_hydrogens difmap
_audit_creation_method SHELXL-2014/7
_cell_angle_alpha 90
_cell_angle_beta 113.543(3)
_cell_angle_gamma 90
_cell_formula_units_Z 4
_cell_length_a 6.0838(8)
_cell_length_b 9.3592(13)
_cell_length_c 6.0632(9)
_cell_measurement_reflns_used 873
_cell_measurement_temperature 200(2)
_cell_measurement_theta_max 55
_cell_measurement_theta_min 5
_cell_volume 316.50(8)
_computing_cell_refinement
;
APEX2 (Bruker, 2005)
;
_computing_data_collection
;
APEX2 (Bruker, 2005)
;
_computing_data_reduction
;
APEX2 (Bruker, 2005)
;
_computing_molecular_graphics
;
DIAMOND (Brandenburg, 2017)
;
_computing_publication_material
;
publCIF (Westrip, 2010)
;
_computing_structure_refinement
;
SHELXL2014 (Sheldrick, 2015)
;
_computing_structure_solution
;
SHELXS97 (Sheldrick, 2008)
;
_diffrn_ambient_temperature 200(2)
_diffrn_measured_fraction_theta_full 1.000
_diffrn_measured_fraction_theta_max 0.990
_diffrn_measurement_device_type 'Bruker X8 Kappa APEXII'
_diffrn_measurement_method '\w and \f scans'
_diffrn_radiation_monochromator graphite
_diffrn_radiation_source 'fine-focus sealed tube'
_diffrn_radiation_type MoK\a
_diffrn_radiation_wavelength 0.71073
_diffrn_reflns_av_R_equivalents 0.0206
_diffrn_reflns_limit_h_max 7
_diffrn_reflns_limit_h_min -7
_diffrn_reflns_limit_k_max 10
_diffrn_reflns_limit_k_min -11
_diffrn_reflns_limit_l_max 7
_diffrn_reflns_limit_l_min -7
_diffrn_reflns_number 2451
_diffrn_reflns_theta_full 25.242
_diffrn_reflns_theta_max 31.158
_diffrn_reflns_theta_min 3.653
_diffrn_standards_decay_% 0
_diffrn_standards_interval_count 0
_diffrn_standards_interval_time 0
_diffrn_standards_number 0
_exptl_absorpt_coefficient_mu 0.945
_exptl_absorpt_correction_T_max 0.7462
_exptl_absorpt_correction_T_min 0.6288
_exptl_absorpt_correction_type numerical
_exptl_absorpt_process_details
;
(APEX2; Bruker, 2005)
;
_exptl_crystal_colour colourless
_exptl_crystal_density_diffrn 1.646
_exptl_crystal_description needle
_exptl_crystal_F_000 160.0
_exptl_crystal_size_max 0.3
_exptl_crystal_size_mid 0.2
_exptl_crystal_size_min 0.1
_refine_diff_density_max 0.211
_refine_diff_density_min -0.206
_refine_ls_extinction_coef 0.111(6)
_refine_ls_extinction_expression Fc^*^=kFc[1+0.001xFc^2^\l^3^/sin(2\q)]^-1/4^
_refine_ls_extinction_method
;
SHELXL2014 (Sheldrick, 2015)
;
_refine_ls_goodness_of_fit_ref 1.087
_refine_ls_hydrogen_treatment refall
_refine_ls_matrix_type full
_refine_ls_number_parameters 54
_refine_ls_number_reflns 831
_refine_ls_number_restraints 0
_refine_ls_restrained_S_all 1.087
_refine_ls_R_factor_all 0.0152
_refine_ls_R_factor_gt 0.0147
_refine_ls_shift/su_max 0.001
_refine_ls_shift/su_mean 0.000
_refine_ls_structure_factor_coef Fsqd
_refine_ls_weighting_details 'w=1/[\s^2^(Fo^2^)+(0.0175P)^2^+0.0458P] where P=(Fo^2^+2Fc^2^)/3'
_refine_ls_weighting_scheme calc
_refine_ls_wR_factor_gt 0.0372
_refine_ls_wR_factor_ref 0.0374
_reflns_number_gt 698
_reflns_number_total 717
_reflns_threshold_expression 'I > 2\s(I)'
_cod_data_source_file qf3002sup1.cif
_cod_data_source_block LiCl.2H2O
_cod_database_code 2020956
_shelx_space_group_comment
;
The symmetry employed for this shelxl refinement is uniquely defined
by the following loop, which should always be used as a source of
symmetry information in preference to the above space-group names.
They are only intended as comments.
;

loop_
_space_group_symop_operation_xyz
'x, y, z'
'-x, y+1/2, -z+1/2'
'-x, -y, -z'
'x, -y-1/2, z-1/2'

loop_
_atom_site_type_symbol
_atom_site_label
_atom_site_fract_x
_atom_site_fract_y
_atom_site_fract_z
_atom_site_U_iso_or_equiv
_atom_site_adp_type
_atom_site_calc_flag
_atom_site_occupancy
Li Li1 1.0106(2) 0.66255(15) 0.4573(2) 0.0174(3) Uani d 1
Cl Cl1 1.28796(3) 0.62688(2) 0.21793(3) 0.01219(8) Uani d 1
O O1 0.78908(10) 0.48924(6) 0.29212(10) 0.01243(13) Uani d 1
O O2 0.81043(10) 0.80558(6) 0.18884(10) 0.01305(12) Uani d 1
H H1A 0.7742(19) 0.4627(14) 0.166(2) 0.029(3) Uiso d 1
H H1B 0.662(2) 0.5112(14) 0.285(2) 0.032(3) Uiso d 1
H H2A 0.7986(19) 0.8841(13) 0.2306(19) 0.022(3) Uiso d 1
H H2B 0.683(2) 0.7842(14) 0.111(3) 0.040(4) Uiso d 1

loop_
_atom_site_aniso_label
_atom_site_aniso_U_11
_atom_site_aniso_U_22
_atom_site_aniso_U_33
_atom_site_aniso_U_12
_atom_site_aniso_U_13
_atom_site_aniso_U_23
Li1 0.0192(6) 0.0153(6) 0.0172(6) -0.0003(5) 0.0066(5) 0.0018(5)
Cl1 0.01299(11) 0.01208(12) 0.01222(11) 0.00179(5) 0.00579(7) 0.00058(5)
O1 0.0121(3) 0.0140(3) 0.0119(3) 0.00082(19) 0.00547(19) -0.0019(2)
O2 0.0124(2) 0.0104(3) 0.0150(3) 0.00003(19) 0.0040(2) -0.0009(2)

loop_
_atom_type_symbol
_atom_type_description
_atom_type_scat_dispersion_real
_atom_type_scat_dispersion_imag
_atom_type_scat_source
Li Li -0.0003 0.0001 'International Tables Vol C Tables 4.2.6.8 and 6.1.1.4'
H H 0.0000 0.0000 'International Tables Vol C Tables 4.2.6.8 and 6.1.1.4'
O O 0.0106 0.0060 'International Tables Vol C Tables 4.2.6.8 and 6.1.1.4'
Cl Cl 0.1484 0.1585 'International Tables Vol C Tables 4.2.6.8 and 6.1.1.4'

loop_
_geom_angle_atom_site_label_1
_geom_angle_atom_site_label_2
_geom_angle_atom_site_label_3
_geom_angle_site_symmetry_1
_geom_angle_site_symmetry_3
_geom_angle
O1 Li1 O2 3_766 . 176.26(8)
O1 Li1 O1 3_766 . 84.12(6)
O2 Li1 O1 . . 93.46(6)
O1 Li1 O2 3_766 4_576 86.51(6)
O2 Li1 O2 . 4_576 96.36(6)
O1 Li1 O2 . 4_576 89.75(6)
O1 Li1 Cl1 3_766 . 89.92(5)
O2 Li1 Cl1 . . 87.39(5)
O1 Li1 Cl1 . . 93.99(6)
O2 Li1 Cl1 4_576 . 174.54(7)
O1 Li1 Cl1 3_766 4_576 91.40(5)
O2 Li1 Cl1 . 4_576 91.27(5)
O1 Li1 Cl1 . 4_576 172.86(7)
O2 Li1 Cl1 4_576 4_576 84.42(5)
Cl1 Li1 Cl1 . 4_576 91.56(4)
Li1 Cl1 Li1 . 4_575 80.84(4)
Li1 O2 Li1 . 4_575 106.48(6)
Li1 O1 Li1 3_766 . 95.88(6)

loop_
_geom_bond_atom_site_label_1
_geom_bond_atom_site_label_2
_geom_bond_site_symmetry_2
_geom_bond_distance
Li1 O1 3_766 2.0815(15)
Li1 O2 . 2.0835(15)
Li1 O1 . 2.0910(15)
Li1 O2 4_576 2.2158(15)
Li1 Cl1 . 2.6497(15)
Li1 Cl1 4_576 2.6643(14)
Cl1 Li1 4_575 2.6643(14)
O2 Li1 4_575 2.2157(16)
O1 Li1 3_766 2.0815(15)

loop_
_geom_hbond_atom_site_label_D
_geom_hbond_atom_site_label_H
_geom_hbond_atom_site_label_A
_geom_hbond_site_symmetry_A
_geom_hbond_distance_DH
_geom_hbond_distance_HA
_geom_hbond_distance_DA
_geom_hbond_angle_DHA
O1 H1B Cl1 1_455 0.784(13) 2.404(13) 3.1719(7) 166.7(12)
O1 H1A Cl1 3_765 0.774(13) 2.358(13) 3.1315(7) 176.8(12)
O2 H2B Cl1 4_475 0.756(14) 2.752(14) 3.3772(6) 141.6(12)
O2 H2A Cl1 2_755 0.790(12) 2.381(12) 3.1608(7) 169.5(10)
